data_7044007
loop_
_publ_author_name
'Hill, Michael'
'Dutton, Jason Laurence'
'Wilson, David John'
'Mahon, Mary F.'
'Garcia, Lucia'
'Al Furaiji, Khalidah'

_publ_section_title
;
 Ring Expansion of a Ring Expanded Carbene
;
_journal_name_full 'Dalton Trans.'
_journal_paper_doi 10.1039/C7DT03046K
_journal_year 2017
_chemical_formula_moiety 'C28 H36 N2 Si'
_chemical_formula_sum 'C28 H36 N2 Si'
_chemical_formula_weight 428.68
_space_group_crystal_system monoclinic
_space_group_IT_number 14
_space_group_name_Hall '-P 2ybc'
_space_group_name_H-M_alt 'P 1 21/c 1'
_symmetry_space_group_name_Hall '-P 2ybc'
_symmetry_space_group_name_H-M 'P 1 21/c 1'
_atom_sites_solution_hydrogens mixed
_atom_sites_solution_primary iterative
_audit_creation_date 2016-09-12
_audit_creation_method
;
Olex2 1.2
(compiled 2016.08.25 svn.r3337 for OlexSys, GUI svn.r5221)
;
_audit_update_record
;
2017-07-17 deposited with the CCDC.
2017-08-21 downloaded from the CCDC.
;
_cell_angle_alpha 90
_cell_angle_beta 90.945(2)
_cell_angle_gamma 90
_cell_formula_units_Z 4
_cell_length_a 15.8057(3)
_cell_length_b 7.61260(10)
_cell_length_c 20.7376(4)
_cell_measurement_reflns_used 8031
_cell_measurement_temperature 150.00(10)
_cell_measurement_theta_max 29.3010
_cell_measurement_theta_min 2.6580
_cell_volume 2494.86(8)
_computing_cell_refinement 'CrysAlisPro 1.171.38.43 (Rigaku OD, 2015)'
_computing_data_collection 'CrysAlisPro 1.171.38.43 (Rigaku OD, 2015)'
_computing_data_reduction 'CrysAlisPro 1.171.38.43 (Rigaku OD, 2015)'
_computing_molecular_graphics 'Olex2 (Dolomanov et al., 2009)'
_computing_publication_material 'Olex2 (Dolomanov et al., 2009)'
_computing_structure_refinement 'ShelXL (Sheldrick, 2015)'
_computing_structure_solution 'olex2.solve (Bourhis et al., 2015)'
_diffrn_ambient_environment N~2~
_diffrn_ambient_temperature 150.00(10)
_diffrn_detector 'CCD plate'
_diffrn_detector_area_resol_mean 16.2300
_diffrn_detector_type EosS2
_diffrn_measured_fraction_theta_full 0.998
_diffrn_measured_fraction_theta_max 0.981
_diffrn_measurement_device 'four-circle diffractometer'
_diffrn_measurement_device_type 'SuperNova, Dual, Cu at zero, EosS2'
_diffrn_measurement_method '\w scans'
_diffrn_radiation_monochromator mirror
_diffrn_radiation_probe x-ray
_diffrn_radiation_type MoK\a
_diffrn_radiation_wavelength 0.71073
_diffrn_reflns_av_R_equivalents 0.0348
_diffrn_reflns_av_unetI/netI 0.0447
_diffrn_reflns_Laue_measured_fraction_full 0.998
_diffrn_reflns_Laue_measured_fraction_max 0.981
_diffrn_reflns_limit_h_max 20
_diffrn_reflns_limit_h_min -18
_diffrn_reflns_limit_k_max 9
_diffrn_reflns_limit_k_min -9
_diffrn_reflns_limit_l_max 26
_diffrn_reflns_limit_l_min -26
_diffrn_reflns_number 18688
_diffrn_reflns_point_group_measured_fraction_full 0.998
_diffrn_reflns_point_group_measured_fraction_max 0.981
_diffrn_reflns_theta_full 25.242
_diffrn_reflns_theta_max 27.484
_diffrn_reflns_theta_min 2.970
_diffrn_source 'micro-focus sealed X-ray tube'
_diffrn_source_type 'SuperNova (Mo) X-ray Source'
_exptl_absorpt_coefficient_mu 0.111
_exptl_absorpt_correction_T_max 1.00000
_exptl_absorpt_correction_T_min 0.56722
_exptl_absorpt_correction_type multi-scan
_exptl_absorpt_process_details
;
CrysAlisPro 1.171.38.43 (Rigaku Oxford Diffraction, 2015)
Empirical absorption correction using spherical harmonics,
 implemented in SCALE3 ABSPACK scaling algorithm.
;
_exptl_crystal_colour colourless
_exptl_crystal_colour_primary colourless
_exptl_crystal_density_diffrn 1.141
_exptl_crystal_description plate
_exptl_crystal_F_000 928
_exptl_crystal_size_max 0.413
_exptl_crystal_size_mid 0.255
_exptl_crystal_size_min 0.091
_refine_diff_density_max 0.306
_refine_diff_density_min -0.289
_refine_diff_density_rms 0.062
_refine_ls_extinction_method none
_refine_ls_goodness_of_fit_ref 1.041
_refine_ls_hydrogen_treatment mixed
_refine_ls_matrix_type full
_refine_ls_number_parameters 298
_refine_ls_number_reflns 5619
_refine_ls_number_restraints 0
_refine_ls_restrained_S_all 1.041
_refine_ls_R_factor_all 0.0722
_refine_ls_R_factor_gt 0.0470
_refine_ls_shift/su_max 0.001
_refine_ls_shift/su_mean 0.000
_refine_ls_structure_factor_coef Fsqd
_refine_ls_weighting_details 'w=1/[\s^2^(Fo^2^)+(0.0613P)^2^+0.6955P] where P=(Fo^2^+2Fc^2^)/3'
_refine_ls_weighting_scheme calc
_refine_ls_wR_factor_gt 0.1149
_refine_ls_wR_factor_ref 0.1261
_reflns_Friedel_coverage 0.000
_reflns_number_gt 4117
_reflns_number_total 5619
_reflns_threshold_expression 'I > 2\s(I)'
_cod_data_source_file c7dt03046k2.cif
_cod_data_source_block s16msh67
_cod_database_code 7044007
_shelx_space_group_comment
;
The symmetry employed for this shelxl refinement is uniquely defined
by the following loop, which should always be used as a source of
symmetry information in preference to the above space-group names.
They are only intended as comments.
;
_olex2_refinement_description
;
1. Fixed Uiso
 At 1.2 times of:
  All C(H) groups, All C(H,H) groups
 At 1.5 times of:
  All C(H,H,H) groups
2.a Secondary CH2 refined with riding coordinates:
 C2(H2A,H2B), C3(H3A,H3B), C4(H4A,H4B)
2.b Aromatic/amide H refined with riding coordinates:
 C9(H9), C11(H11), C18(H18), C20(H20), C26(H26), C27(H27), C28(H28), C29(H29),
 C30(H30)
2.c Idealised Me refined as rotating group:
 C13(H13A,H13B,H13C), C14(H14A,H14B,H14C), C15(H15A,H15B,H15C), C22(H22A,H22B,
 H22C), C23(H23A,H23B,H23C), C24(H24A,H24B,H24C)
;
_shelx_shelxl_version_number 2014/7
_olex2_submission_special_instructions 'No special instructions were received'
_oxdiff_exptl_absorpt_empirical_details
;
Empirical correction (ABSPACK) includes:
- Absorption correction using spherical harmonics
- Frame scaling
;
_oxdiff_exptl_absorpt_empirical_full_max 1.365
_oxdiff_exptl_absorpt_empirical_full_min 0.617

loop_
_space_group_symop_operation_xyz
'x, y, z'
'-x, y+1/2, -z+1/2'
'-x, -y, -z'
'x, -y-1/2, z-1/2'

loop_
_atom_site_label
_atom_site_type_symbol
_atom_site_fract_x
_atom_site_fract_y
_atom_site_fract_z
_atom_site_U_iso_or_equiv
_atom_site_adp_type
_atom_site_occupancy
_atom_site_site_symmetry_order
_atom_site_calc_flag
_atom_site_refinement_flags_posn
Si1 Si 0.22887(3) 0.53130(6) 0.25597(2) 0.02067(13) Uani 1 1 d .
H1A H 0.2927(11) 0.469(2) 0.2962(9) 0.026(5) Uiso 1 1 d .
H1B H 0.1540(12) 0.442(3) 0.2646(9) 0.032(5) Uiso 1 1 d .
N1 N 0.28184(8) 0.88366(17) 0.27327(7) 0.0184(3) Uani 1 1 d .
N2 N 0.17666(9) 0.78509(18) 0.34375(6) 0.0204(3) Uani 1 1 d .
C1 C 0.20688(10) 0.7712(2) 0.27735(8) 0.0171(3) Uani 1 1 d .
H1 H 0.1598(11) 0.817(2) 0.2461(8) 0.017(4) Uiso 1 1 d .
C2 C 0.26375(12) 1.0669(2) 0.28769(9) 0.0263(4) Uani 1 1 d .
H2A H 0.2211 1.1129 0.2565 0.032 Uiso 1 1 calc R
H2B H 0.3159 1.1378 0.2838 0.032 Uiso 1 1 calc R
C3 C 0.23048(13) 1.0815(2) 0.35574(9) 0.0303(4) Uani 1 1 d .
H3A H 0.2752 1.0465 0.3872 0.036 Uiso 1 1 calc R
H3B H 0.2144 1.2047 0.3647 0.036 Uiso 1 1 calc R
C4 C 0.15425(12) 0.9635(2) 0.36262(9) 0.0275(4) Uani 1 1 d .
H4A H 0.1354 0.9644 0.4079 0.033 Uiso 1 1 calc R
H4B H 0.1072 1.0070 0.3349 0.033 Uiso 1 1 calc R
C7 C 0.34294(10) 0.8544(2) 0.22372(8) 0.0184(3) Uani 1 1 d .
C8 C 0.32824(11) 0.8971(2) 0.15852(8) 0.0209(4) Uani 1 1 d .
C9 C 0.39268(12) 0.8682(2) 0.11480(9) 0.0273(4) Uani 1 1 d .
H9 H 0.3828 0.8961 0.0707 0.033 Uiso 1 1 calc R
C10 C 0.47054(12) 0.8004(3) 0.13332(10) 0.0320(5) Uani 1 1 d .
C11 C 0.48379(11) 0.7608(3) 0.19766(10) 0.0301(4) Uani 1 1 d .
H11 H 0.5367 0.7128 0.2110 0.036 Uiso 1 1 calc R
C12 C 0.42206(11) 0.7890(2) 0.24378(9) 0.0231(4) Uani 1 1 d .
C13 C 0.24503(11) 0.9689(2) 0.13407(8) 0.0252(4) Uani 1 1 d .
H13A H 0.2492 1.0968 0.1295 0.038 Uiso 1 1 calc GR
H13B H 0.2005 0.9403 0.1647 0.038 Uiso 1 1 calc GR
H13C H 0.2311 0.9166 0.0920 0.038 Uiso 1 1 calc GR
C14 C 0.53851(14) 0.7675(4) 0.08415(12) 0.0524(7) Uani 1 1 d .
H14A H 0.5371 0.6439 0.0710 0.079 Uiso 1 1 calc GR
H14B H 0.5941 0.7950 0.1033 0.079 Uiso 1 1 calc GR
H14C H 0.5283 0.8425 0.0464 0.079 Uiso 1 1 calc GR
C15 C 0.44152(12) 0.7511(3) 0.31357(9) 0.0307(4) Uani 1 1 d .
H15A H 0.4944 0.6844 0.3172 0.046 Uiso 1 1 calc GR
H15B H 0.3954 0.6822 0.3318 0.046 Uiso 1 1 calc GR
H15C H 0.4475 0.8620 0.3372 0.046 Uiso 1 1 calc GR
C16 C 0.12895(11) 0.6465(2) 0.37273(8) 0.0198(4) Uani 1 1 d .
C17 C 0.04566(11) 0.6045(2) 0.35344(9) 0.0254(4) Uani 1 1 d .
C18 C 0.00441(11) 0.4695(3) 0.38548(9) 0.0298(4) Uani 1 1 d .
H18 H -0.0516 0.4399 0.3723 0.036 Uiso 1 1 calc R
C19 C 0.04166(12) 0.3767(2) 0.43570(9) 0.0279(4) Uani 1 1 d .
C20 C 0.12343(12) 0.4221(2) 0.45447(8) 0.0249(4) Uani 1 1 d .
H20 H 0.1498 0.3608 0.4893 0.030 Uiso 1 1 calc R
C21 C 0.16781(10) 0.5547(2) 0.42379(8) 0.0209(4) Uani 1 1 d .
C22 C 0.00067(12) 0.6983(3) 0.29888(11) 0.0409(5) Uani 1 1 d .
H22A H 0.0108 0.8249 0.3026 0.061 Uiso 1 1 calc GR
H22B H -0.0602 0.6750 0.3009 0.061 Uiso 1 1 calc GR
H22C H 0.0222 0.6559 0.2576 0.061 Uiso 1 1 calc GR
C23 C -0.00494(14) 0.2308(3) 0.46947(11) 0.0389(5) Uani 1 1 d .
H23A H -0.0654 0.2591 0.4707 0.058 Uiso 1 1 calc GR
H23B H 0.0174 0.2182 0.5136 0.058 Uiso 1 1 calc GR
H23C H 0.0029 0.1204 0.4460 0.058 Uiso 1 1 calc GR
C24 C 0.25632(12) 0.5999(3) 0.44628(9) 0.0302(4) Uani 1 1 d .
H24A H 0.2553 0.7093 0.4712 0.045 Uiso 1 1 calc GR
H24B H 0.2926 0.6151 0.4088 0.045 Uiso 1 1 calc GR
H24C H 0.2787 0.5048 0.4735 0.045 Uiso 1 1 calc GR
C25 C 0.25757(11) 0.4891(2) 0.17041(8) 0.0215(4) Uani 1 1 d .
C26 C 0.19761(12) 0.5067(2) 0.12070(9) 0.0299(4) Uani 1 1 d .
H26 H 0.1421 0.5452 0.1304 0.036 Uiso 1 1 calc R
C27 C 0.21785(14) 0.4689(3) 0.05744(10) 0.0377(5) Uani 1 1 d .
H27 H 0.1765 0.4834 0.0241 0.045 Uiso 1 1 calc R
C28 C 0.29760(14) 0.4104(3) 0.04266(9) 0.0380(5) Uani 1 1 d .
H28 H 0.3113 0.3843 -0.0007 0.046 Uiso 1 1 calc R
C29 C 0.35753(13) 0.3899(3) 0.09116(9) 0.0340(5) Uani 1 1 d .
H29 H 0.4125 0.3486 0.0812 0.041 Uiso 1 1 calc R
C30 C 0.33788(12) 0.4292(2) 0.15418(9) 0.0264(4) Uani 1 1 d .
H30 H 0.3798 0.4151 0.1871 0.032 Uiso 1 1 calc R

loop_
_atom_site_aniso_label
_atom_site_aniso_U_11
_atom_site_aniso_U_22
_atom_site_aniso_U_33
_atom_site_aniso_U_23
_atom_site_aniso_U_13
_atom_site_aniso_U_12
Si1 0.0272(3) 0.0149(2) 0.0200(2) -0.00163(18) 0.00338(19) -0.0015(2)
N1 0.0194(7) 0.0139(7) 0.0222(7) -0.0026(6) 0.0050(6) -0.0030(6)
N2 0.0272(8) 0.0162(7) 0.0180(7) -0.0021(6) 0.0079(6) -0.0014(6)
C1 0.0177(8) 0.0173(8) 0.0165(8) -0.0001(6) 0.0025(6) -0.0016(7)
C2 0.0335(10) 0.0153(9) 0.0302(10) -0.0033(7) 0.0096(8) -0.0044(8)
C3 0.0436(12) 0.0186(9) 0.0291(10) -0.0086(8) 0.0085(9) -0.0038(8)
C4 0.0366(10) 0.0222(9) 0.0241(9) -0.0035(7) 0.0117(8) 0.0012(8)
C7 0.0186(8) 0.0150(8) 0.0217(8) -0.0017(6) 0.0033(7) -0.0029(7)
C8 0.0212(8) 0.0179(8) 0.0237(9) -0.0004(7) 0.0026(7) -0.0040(7)
C9 0.0299(10) 0.0296(10) 0.0226(9) 0.0006(7) 0.0071(8) -0.0034(8)
C10 0.0252(9) 0.0333(11) 0.0380(11) -0.0034(9) 0.0140(8) -0.0026(8)
C11 0.0173(8) 0.0322(11) 0.0409(12) -0.0023(9) 0.0037(8) 0.0011(8)
C12 0.0207(8) 0.0189(9) 0.0296(10) -0.0006(7) 0.0006(7) -0.0027(7)
C13 0.0274(9) 0.0274(9) 0.0209(9) 0.0038(7) 0.0010(7) 0.0017(8)
C14 0.0373(12) 0.0695(18) 0.0512(14) -0.0039(13) 0.0237(11) 0.0064(12)
C15 0.0260(9) 0.0328(11) 0.0331(11) 0.0045(8) -0.0043(8) 0.0012(8)
C16 0.0217(8) 0.0193(8) 0.0187(8) 0.0004(7) 0.0075(7) -0.0004(7)
C17 0.0223(9) 0.0274(10) 0.0266(9) -0.0006(8) 0.0026(7) 0.0014(8)
C18 0.0202(9) 0.0314(10) 0.0381(11) -0.0021(9) 0.0062(8) -0.0054(8)
C19 0.0315(10) 0.0215(9) 0.0311(10) -0.0012(7) 0.0150(8) -0.0020(8)
C20 0.0332(10) 0.0204(9) 0.0214(9) 0.0021(7) 0.0077(8) 0.0027(8)
C21 0.0224(8) 0.0226(9) 0.0178(8) -0.0026(7) 0.0041(7) 0.0009(7)
C22 0.0272(10) 0.0470(13) 0.0481(13) 0.0120(11) -0.0097(9) -0.0031(10)
C23 0.0449(12) 0.0270(10) 0.0456(13) 0.0001(9) 0.0213(10) -0.0083(9)
C24 0.0297(10) 0.0359(11) 0.0250(10) 0.0041(8) -0.0021(8) 0.0005(9)
C25 0.0281(9) 0.0136(8) 0.0229(9) -0.0011(6) 0.0020(7) -0.0013(7)
C26 0.0323(10) 0.0282(10) 0.0290(10) -0.0030(8) -0.0026(8) 0.0053(8)
C27 0.0489(12) 0.0387(11) 0.0251(10) -0.0029(9) -0.0101(9) 0.0042(10)
C28 0.0554(13) 0.0367(11) 0.0221(10) -0.0045(8) 0.0077(9) 0.0020(10)
C29 0.0345(11) 0.0361(11) 0.0318(11) -0.0057(9) 0.0095(9) 0.0012(9)
C30 0.0286(9) 0.0239(9) 0.0266(9) -0.0026(7) 0.0014(8) 0.0001(8)

loop_
_atom_type_symbol
_atom_type_description
_atom_type_scat_dispersion_real
_atom_type_scat_dispersion_imag
_atom_type_scat_source
C C 0.0033 0.0016 'International Tables Vol C Tables 4.2.6.8 and 6.1.1.4'
H H 0.0000 0.0000 'International Tables Vol C Tables 4.2.6.8 and 6.1.1.4'
N N 0.0061 0.0033 'International Tables Vol C Tables 4.2.6.8 and 6.1.1.4'
Si Si 0.0817 0.0704 'International Tables Vol C Tables 4.2.6.8 and 6.1.1.4'

loop_
_geom_angle_atom_site_label_1
_geom_angle_atom_site_label_2
_geom_angle_atom_site_label_3
_geom_angle
C25 Si1 C1 115.64(7)
C2 N1 C1 112.74(13)
C7 N1 C1 120.24(13)
C7 N1 C2 115.54(13)
C4 N2 C1 113.76(13)
C16 N2 C1 121.39(13)
C16 N2 C4 116.16(13)
N1 C1 Si1 113.23(11)
N1 C1 N2 106.71(13)
N2 C1 Si1 110.45(11)
N1 C2 C3 109.46(14)
C4 C3 C2 109.46(15)
N2 C4 C3 109.31(15)
C8 C7 N1 123.27(15)
C12 C7 N1 116.66(15)
C12 C7 C8 119.98(15)
C7 C8 C13 122.52(15)
C9 C8 C7 118.59(16)
C9 C8 C13 118.88(16)
C10 C9 C8 122.37(17)
C9 C10 C14 120.83(19)
C11 C10 C9 118.03(17)
C11 C10 C14 121.13(19)
C10 C11 C12 122.21(17)
C7 C12 C15 121.41(16)
C11 C12 C7 118.79(17)
C11 C12 C15 119.80(16)
C17 C16 N2 122.95(16)
C21 C16 N2 117.13(15)
C21 C16 C17 119.89(16)
C16 C17 C22 122.29(17)
C18 C17 C16 118.39(17)
C18 C17 C22 119.30(17)
C19 C18 C17 122.68(17)
C18 C19 C20 117.88(17)
C18 C19 C23 121.33(18)
C20 C19 C23 120.79(18)
C19 C20 C21 121.84(17)
C16 C21 C24 120.87(16)
C20 C21 C16 119.32(16)
C20 C21 C24 119.81(16)
C26 C25 Si1 120.86(14)
C26 C25 C30 117.57(16)
C30 C25 Si1 121.46(14)
C27 C26 C25 120.99(18)
C28 C27 C26 120.32(19)
C27 C28 C29 119.65(18)
C28 C29 C30 120.21(19)
C29 C30 C25 121.25(18)

loop_
_geom_bond_atom_site_label_1
_geom_bond_atom_site_label_2
_geom_bond_distance
Si1 C1 1.9122(17)
Si1 C25 1.8666(18)
N1 C1 1.465(2)
N1 C2 1.456(2)
N1 C7 1.439(2)
N2 C1 1.469(2)
N2 C4 1.459(2)
N2 C16 1.435(2)
C2 C3 1.518(2)
C3 C4 1.512(3)
C7 C8 1.406(2)
C7 C12 1.403(2)
C8 C9 1.392(2)
C8 C13 1.505(2)
C9 C10 1.383(3)
C10 C11 1.380(3)
C10 C14 1.514(3)
C11 C12 1.394(2)
C12 C15 1.502(3)
C16 C17 1.406(2)
C16 C21 1.402(2)
C17 C18 1.392(3)
C17 C22 1.506(3)
C18 C19 1.382(3)
C19 C20 1.387(3)
C19 C23 1.511(3)
C20 C21 1.389(2)
C21 C24 1.507(2)
C25 C26 1.395(3)
C25 C30 1.395(2)
C26 C27 1.386(3)
C27 C28 1.376(3)
C28 C29 1.379(3)
C29 C30 1.381(3)
